data_7022803
loop_
_publ_author_name
'Lastra-Barreira, Beatriz'
'D\'iez, Josefina'
'Crochet, Pascale'
'Fern\'andez, Israel'

_publ_section_title
;
 Functionalized arene-ruthenium(II) complexes: dangling vs. tethering side
 chain.
;
_journal_issue 15
_journal_name_full 'Dalton transactions (Cambridge, England : 2003)'
_journal_page_first 5412
_journal_page_last 5420
_journal_paper_doi 10.1039/c3dt33051f
_journal_volume 42
_journal_year 2013
_chemical_compound_source synthesis
_chemical_formula_moiety 'C27 H27 Cl O4 P Ru, F6 Sb, C3 H6 O'
_chemical_formula_sum 'C30 H33 Cl F6 O5 P Ru Sb'
_chemical_formula_weight 876.80
_chemical_name_systematic
;
?
;
_space_group_IT_number 14
_symmetry_cell_setting monoclinic
_symmetry_Int_Tables_number 14
_symmetry_space_group_name_Hall '-P 2yn'
_symmetry_space_group_name_H-M 'P 1 21/n 1'
_atom_sites_solution_hydrogens geom
_atom_sites_solution_primary direct
_atom_sites_solution_secondary difmap
_audit_creation_method SHELXL-97
_cell_angle_alpha 90.00
_cell_angle_beta 99.505(1)
_cell_angle_gamma 90.00
_cell_formula_units_Z 4
_cell_length_a 11.7393(1)
_cell_length_b 19.5779(2)
_cell_length_c 15.0206(1)
_cell_measurement_reflns_used 17555
_cell_measurement_temperature 293(2)
_cell_measurement_theta_max 73.8714
_cell_measurement_theta_min 2.9749
_cell_volume 3404.80(5)
_computing_cell_refinement
;
CrysAlisPro, Oxford Diffraction Ltd.,
Version 1.171.33.41 (release 06-05-2009 CrysAlis171 .NET)
(compiled May 6 2009,17:20:42)
;
_computing_data_collection
;
CrysAlisPro, Oxford Diffraction Ltd.,
Version 1.171.33.41 (release 06-05-2009 CrysAlis171 .NET)
(compiled May 6 2009,17:20:42)
;
_computing_data_reduction
;
CrysAlisPro, Oxford Diffraction Ltd.,
Version 1.171.33.41 (release 06-05-2009 CrysAlis171 .NET)
(compiled May 6 2009,17:20:42)
;
_computing_molecular_graphics 'PLATON (Spek, 2007)'
_computing_publication_material 'WinGX publication routines (Farrugia, 1999)'
_computing_structure_refinement 'SHELXL-97 (Sheldrick, 2008)'
_computing_structure_solution 'DIRDIF-99 (Beurskens, 1999)'
_diffrn_ambient_temperature 293(2)
_diffrn_detector_area_resol_mean 8.2640
_diffrn_measured_fraction_theta_full 0.995
_diffrn_measured_fraction_theta_max 0.995
_diffrn_measurement_device
;
165 mm Onyx CCD detector in \k-geometry diffractometer
;
_diffrn_measurement_device_type
;
Oxford Diffraction Xcalibur Nova
;
_diffrn_measurement_method '\f and \w scans'
_diffrn_radiation_monochromator graphite
_diffrn_radiation_source 'Nova (Cu) X-ray Source'
_diffrn_radiation_type CuK\a
_diffrn_radiation_wavelength 1.54184
_diffrn_reflns_av_R_equivalents 0.0218
_diffrn_reflns_av_sigmaI/netI 0.0171
_diffrn_reflns_limit_h_max 14
_diffrn_reflns_limit_h_min -12
_diffrn_reflns_limit_k_max 23
_diffrn_reflns_limit_k_min -24
_diffrn_reflns_limit_l_max 18
_diffrn_reflns_limit_l_min -18
_diffrn_reflns_number 23902
_diffrn_reflns_theta_full 73.98
_diffrn_reflns_theta_max 73.98
_diffrn_reflns_theta_min 3.74
_exptl_absorpt_coefficient_mu 11.671
_exptl_absorpt_correction_T_max 1.00000
_exptl_absorpt_correction_T_min 0.73079
_exptl_absorpt_correction_type multi-scan
_exptl_absorpt_process_details
;
CrysAlis RED, Oxford Diffraction Ltd.,
Version 1.171.33.41 (release 06-05-2009 CrysAlis171 .NET)
(compiled May 6 2009,17:20:42)
Empirical absorption correction using spherical harmonics,
implemented in SCALE3 ABSPACK scaling algorithm.
;
_exptl_crystal_colour Yellow
_exptl_crystal_density_diffrn 1.710
_exptl_crystal_density_method 'not measured'
_exptl_crystal_description prism
_exptl_crystal_F_000 1736
_exptl_crystal_size_max 0.1671
_exptl_crystal_size_mid 0.1267
_exptl_crystal_size_min 0.0871
_refine_diff_density_max 2.422
_refine_diff_density_min -1.823
_refine_diff_density_rms 0.128
_refine_ls_extinction_method none
_refine_ls_goodness_of_fit_ref 1.081
_refine_ls_hydrogen_treatment mixed
_refine_ls_matrix_type full
_refine_ls_number_parameters 392
_refine_ls_number_reflns 6878
_refine_ls_number_restraints 11
_refine_ls_restrained_S_all 1.149
_refine_ls_R_factor_all 0.0607
_refine_ls_R_factor_gt 0.0583
_refine_ls_shift/su_max 0.003
_refine_ls_shift/su_mean 0.000
_refine_ls_structure_factor_coef Fsqd
_refine_ls_weighting_details 'calc w=1/[\s^2^(Fo^2^)+(0.1015P)^2^+7.6131P] where P=(Fo^2^+2Fc^2^)/3'
_refine_ls_weighting_scheme calc
_refine_ls_wR_factor_gt 0.1672
_refine_ls_wR_factor_ref 0.1700
_reflns_number_gt 6432
_reflns_number_total 6878
_reflns_threshold_expression >2\s(I)
_cod_data_source_file c3dt33051f.txt
_cod_data_source_block 5a
_cod_depositor_comments
;
The following automatic conversions were performed:

'_exptl_absorpt_correction_type' value 'Multi-Scan' changed to
'multi-scan' according to
/home/saulius/struct/CIF-dictionaries/cif_core.dic dictionary named
'cif_core.dic' version 2.4.2 from 2011-04-26.

Automatic conversion script
Id: cif_fix_values 1891 2012-01-12 08:04:46Z andrius 
;
_cod_original_sg_symbol_H-M 'P 21/n'
_cod_database_code 7022803

loop_
_symmetry_equiv_pos_as_xyz
'x, y, z'
'-x+1/2, y+1/2, -z+1/2'
'-x, -y, -z'
'x-1/2, -y-1/2, z-1/2'

loop_
_atom_site_label
_atom_site_type_symbol
_atom_site_fract_x
_atom_site_fract_y
_atom_site_fract_z
_atom_site_U_iso_or_equiv
_atom_site_adp_type
_atom_site_occupancy
_atom_site_symmetry_multiplicity
_atom_site_calc_flag
_atom_site_refinement_flags
C1 C 0.1727(8) 0.0099(5) 0.2594(7) 0.090(3) Uani 1 1 d .
H1 H 0.2494 -0.0015 0.2588 0.107 Uiso 1 1 calc R
C2 C 0.1116(7) -0.0237(4) 0.3156(6) 0.081(2) Uani 1 1 d .
H2 H 0.1468 -0.0574 0.3543 0.097 Uiso 1 1 calc R
C3 C -0.0100(7) -0.0061(3) 0.3145(6) 0.075(2) Uani 1 1 d .
H3 H -0.0524 -0.0293 0.3521 0.090 Uiso 1 1 calc R
C4 C -0.0602(7) 0.0426(4) 0.2604(5) 0.0728(19) Uani 1 1 d .
C5 C 0.0028(9) 0.0778(5) 0.2021(5) 0.083(2) Uani 1 1 d .
H5 H -0.0329 0.1115 0.1636 0.100 Uiso 1 1 calc R
C6 C 0.1200(9) 0.0616(5) 0.2024(5) 0.084(3) Uani 1 1 d .
H6 H 0.1622 0.0852 0.1651 0.101 Uiso 1 1 calc R
C7 C -0.1824(7) 0.0644(5) 0.2641(6) 0.0848(10) Uani 1 1 d .
H7A H -0.2304 0.0239 0.2589 0.102 Uiso 1 1 calc R
H7B H -0.2088 0.0926 0.2116 0.102 Uiso 1 1 calc R
C8 C -0.2034(7) 0.1035(5) 0.3470(6) 0.0848(10) Uani 1 1 d .
H8A H -0.2817 0.1212 0.3361 0.102 Uiso 1 1 calc R
H8B H -0.1974 0.0720 0.3974 0.102 Uiso 1 1 calc R
C9 C -0.1239(6) 0.1603(5) 0.3724(5) 0.0848(10) Uani 1 1 d D
H9A H -0.1297 0.1897 0.3199 0.102 Uiso 1 1 calc R
H9B H -0.1548 0.1860 0.4182 0.102 Uiso 1 1 calc R
C10 C 0.1391(5) 0.2519(3) 0.2008(3) 0.0456(11) Uani 1 1 d .
C11 C 0.1570(6) 0.2672(4) 0.1157(4) 0.0601(15) Uani 1 1 d .
H11 H 0.2254 0.2554 0.0961 0.072 Uiso 1 1 calc R
C12 C 0.0688(8) 0.3014(4) 0.0588(4) 0.075(2) Uani 1 1 d .
H12 H 0.0788 0.3126 0.0004 0.090 Uiso 1 1 calc R
C13 C -0.0311(7) 0.3185(4) 0.0876(4) 0.0695(19) Uani 1 1 d .
H13 H -0.0892 0.3408 0.0487 0.083 Uiso 1 1 calc R
C14 C -0.0464(6) 0.3032(4) 0.1733(5) 0.0667(17) Uani 1 1 d .
H14 H -0.1151 0.3150 0.1925 0.080 Uiso 1 1 calc R
C15 C 0.0401(5) 0.2700(3) 0.2326(4) 0.0562(13) Uani 1 1 d .
H15 H 0.0310 0.2604 0.2916 0.067 Uiso 1 1 calc R
C16 C 0.4151(5) 0.1039(3) 0.3271(4) 0.0485(11) Uani 1 1 d .
C17 C 0.4225(6) 0.1050(4) 0.2362(4) 0.0575(14) Uani 1 1 d .
H17 H 0.3925 0.1414 0.2000 0.069 Uiso 1 1 calc R
C18 C 0.4757(6) 0.0504(4) 0.2001(5) 0.0687(17) Uani 1 1 d .
H18 H 0.4796 0.0496 0.1388 0.082 Uiso 1 1 calc R
C19 C 0.5226(8) -0.0023(4) 0.2548(6) 0.083(2) Uani 1 1 d .
H19 H 0.5577 -0.0389 0.2306 0.099 Uiso 1 1 calc R
C20 C 0.5172(10) -0.0007(5) 0.3430(6) 0.094(3) Uani 1 1 d .
H20 H 0.5509 -0.0360 0.3796 0.113 Uiso 1 1 calc R
C21 C 0.4630(8) 0.0521(4) 0.3817(5) 0.074(2) Uani 1 1 d .
H21 H 0.4595 0.0521 0.4431 0.089 Uiso 1 1 calc R
C22 C 0.2530(5) 0.2963(3) 0.4312(4) 0.0494(12) Uani 1 1 d .
C23 C 0.3666(6) 0.3131(3) 0.4322(5) 0.0603(14) Uani 1 1 d .
H23 H 0.4198 0.2799 0.4224 0.072 Uiso 1 1 calc R
C24 C 0.4012(9) 0.3802(4) 0.4479(6) 0.078(2) Uani 1 1 d .
H24 H 0.4776 0.3923 0.4472 0.094 Uiso 1 1 calc R
C25 C 0.3237(9) 0.4288(4) 0.4645(6) 0.084(2) Uani 1 1 d .
H25 H 0.3471 0.4739 0.4756 0.101 Uiso 1 1 calc R
C26 C 0.2085(10) 0.4099(4) 0.4646(7) 0.093(3) Uani 1 1 d .
H26 H 0.1555 0.4427 0.4762 0.112 Uiso 1 1 calc R
C27 C 0.1732(7) 0.3441(4) 0.4478(6) 0.075(2) Uani 1 1 d .
H27 H 0.0966 0.3319 0.4476 0.090 Uiso 1 1 calc R
C28 C 0.0503(8) 0.2106(4) 0.6563(5) 0.150(7) Uani 1 1 d D
C29 C -0.0214(6) 0.1660(3) 0.5839(3) 0.0662(17) Uani 1 1 d D
H29A H 0.0120 0.1672 0.5297 0.099 Uiso 1 1 calc R
H29B H -0.0991 0.1831 0.5714 0.099 Uiso 1 1 calc R
H29C H -0.0222 0.1198 0.6052 0.099 Uiso 1 1 calc R
C30 C -0.0196(8) 0.1969(5) 0.7296(6) 0.087(2) Uani 1 1 d .
H30A H 0.0130 0.2215 0.7831 0.130 Uiso 1 1 calc R
H30B H -0.0188 0.1489 0.7425 0.130 Uiso 1 1 calc R
H30C H -0.0977 0.2117 0.7101 0.130 Uiso 1 1 calc R
Cl1 Cl 0.19376(16) 0.06628(9) 0.49181(10) 0.0671(4) Uani 1 1 d .
F1 F 0.3094(8) 0.5798(4) 0.6452(7) 0.183(5) Uani 1 1 d .
F2 F 0.2827(7) 0.6017(4) 0.4707(5) 0.131(3) Uani 1 1 d .
F3 F 0.1099(6) 0.5576(3) 0.5477(5) 0.116(2) Uani 1 1 d .
F4 F 0.1152(6) 0.6839(4) 0.4783(5) 0.126(2) Uani 1 1 d .
F5 F 0.1344(9) 0.6642(5) 0.6517(6) 0.167(4) Uani 1 1 d .
F6 F 0.3152(5) 0.7045(3) 0.5854(4) 0.0943(15) Uani 1 1 d .
O1 O -0.0095(5) 0.1519(3) 0.4035(4) 0.0848(10) Uani 1 1 d D
O2 O 0.2139(4) 0.22803(19) 0.4209(3) 0.0499(8) Uani 1 1 d .
O3 O 0.2325(3) 0.2191(2) 0.2556(3) 0.0512(9) Uani 1 1 d .
O4 O 0.3618(3) 0.1582(2) 0.3668(2) 0.0480(8) Uani 1 1 d .
O5 O 0.1369(16) 0.2340(11) 0.6358(11) 0.254(9) Uani 1 1 d .
P1 P 0.22783(12) 0.17499(6) 0.34427(8) 0.0420(3) Uani 1 1 d .
Ru1 Ru 0.09982(4) 0.08592(2) 0.34080(3) 0.04765(16) Uani 1 1 d D
Sb1 Sb 0.21325(4) 0.63117(2) 0.56599(3) 0.05988(17) Uani 1 1 d .
H1O H -0.0258(9) 0.0944(7) 0.4329(9) 0.38(16) Uiso 1 1 d D

loop_
_atom_site_aniso_label
_atom_site_aniso_U_11
_atom_site_aniso_U_22
_atom_site_aniso_U_33
_atom_site_aniso_U_23
_atom_site_aniso_U_13
_atom_site_aniso_U_12
C1 0.085(5) 0.082(5) 0.108(7) -0.055(5) 0.038(5) -0.018(4)
C2 0.103(6) 0.049(4) 0.090(5) -0.021(4) 0.013(5) 0.001(4)
C3 0.088(5) 0.058(4) 0.082(5) -0.021(4) 0.024(4) -0.027(4)
C4 0.078(4) 0.074(4) 0.063(4) -0.029(4) 0.001(3) -0.014(4)
C5 0.111(7) 0.088(5) 0.043(3) -0.016(3) -0.009(4) -0.022(5)
C6 0.114(7) 0.095(6) 0.050(4) -0.034(4) 0.033(4) -0.038(5)
C7 0.0704(19) 0.095(3) 0.089(2) -0.031(2) 0.0102(17) 0.0000(19)
C8 0.0704(19) 0.095(3) 0.089(2) -0.031(2) 0.0102(17) 0.0000(19)
C9 0.0704(19) 0.095(3) 0.089(2) -0.031(2) 0.0102(17) 0.0000(19)
C10 0.056(3) 0.041(2) 0.039(2) 0.004(2) 0.006(2) 0.007(2)
C11 0.071(4) 0.069(4) 0.041(3) 0.002(3) 0.013(3) 0.014(3)
C12 0.101(5) 0.087(5) 0.035(3) 0.011(3) 0.010(3) 0.022(4)
C13 0.088(5) 0.067(4) 0.047(3) 0.001(3) -0.010(3) 0.023(4)
C14 0.065(4) 0.076(4) 0.057(3) -0.002(3) 0.006(3) 0.019(3)
C15 0.059(3) 0.066(4) 0.044(3) 0.006(2) 0.011(2) 0.010(3)
C16 0.054(3) 0.048(3) 0.042(3) -0.005(2) 0.003(2) 0.009(2)
C17 0.063(3) 0.061(3) 0.049(3) 0.001(3) 0.012(3) 0.011(3)
C18 0.069(4) 0.080(5) 0.060(4) -0.012(3) 0.018(3) 0.009(3)
C19 0.092(5) 0.073(5) 0.083(5) -0.018(4) 0.018(4) 0.028(4)
C20 0.135(8) 0.070(5) 0.078(5) 0.007(4) 0.021(5) 0.048(5)
C21 0.103(6) 0.062(4) 0.057(4) 0.007(3) 0.013(4) 0.032(4)
C22 0.062(3) 0.043(3) 0.044(3) -0.005(2) 0.009(2) 0.003(2)
C23 0.068(4) 0.053(3) 0.062(4) -0.007(3) 0.019(3) 0.002(3)
C24 0.101(6) 0.063(4) 0.073(5) -0.009(3) 0.021(4) -0.020(4)
C25 0.122(7) 0.046(4) 0.086(5) -0.005(3) 0.019(5) -0.007(4)
C26 0.116(7) 0.057(4) 0.103(7) -0.021(4) 0.003(5) 0.029(5)
C27 0.070(4) 0.060(4) 0.095(5) -0.017(4) 0.013(4) 0.014(3)
C28 0.186(13) 0.189(13) 0.095(7) 0.081(9) 0.080(8) 0.141(12)
C29 0.092(5) 0.073(4) 0.038(3) -0.001(3) 0.024(3) 0.004(4)
C30 0.104(6) 0.089(6) 0.069(5) -0.012(4) 0.023(4) 0.019(5)
Cl1 0.0854(10) 0.0672(9) 0.0466(7) 0.0125(6) 0.0046(7) -0.0007(8)
F1 0.161(7) 0.141(6) 0.210(9) 0.116(7) -0.076(6) -0.021(5)
F2 0.168(7) 0.123(5) 0.123(5) -0.029(4) 0.089(5) 0.000(5)
F3 0.119(4) 0.091(4) 0.144(5) -0.024(4) 0.042(4) -0.043(3)
F4 0.114(5) 0.113(5) 0.141(6) 0.032(4) -0.012(4) 0.014(4)
F5 0.211(9) 0.167(7) 0.159(7) -0.069(6) 0.134(7) -0.043(7)
F6 0.107(4) 0.082(3) 0.092(3) 0.003(3) 0.010(3) -0.031(3)
O1 0.0704(19) 0.095(3) 0.089(2) -0.031(2) 0.0102(17) 0.0000(19)
O2 0.062(2) 0.0413(18) 0.049(2) -0.0060(15) 0.0165(17) -0.0007(16)
O3 0.054(2) 0.055(2) 0.0453(19) 0.0126(16) 0.0108(16) 0.0075(17)
O4 0.054(2) 0.0458(19) 0.0426(18) -0.0055(15) 0.0027(15) 0.0069(16)
O5 0.257(16) 0.33(2) 0.210(15) -0.003(15) 0.138(14) -0.018(17)
P1 0.0524(7) 0.0388(6) 0.0347(6) -0.0004(5) 0.0069(5) 0.0025(5)
Ru1 0.0609(3) 0.0448(2) 0.0380(2) -0.00476(15) 0.01005(18) -0.00569(16)
Sb1 0.0685(3) 0.0577(3) 0.0593(3) -0.00526(16) 0.0279(2) -0.00241(17)

loop_
_atom_type_symbol
_atom_type_description
_atom_type_scat_dispersion_real
_atom_type_scat_dispersion_imag
_atom_type_scat_source
C C 0.0181 0.0091 'International Tables Vol C Tables 4.2.6.8 and 6.1.1.4'
H H 0.0000 0.0000 'International Tables Vol C Tables 4.2.6.8 and 6.1.1.4'
Cl Cl 0.3639 0.7018 'International Tables Vol C Tables 4.2.6.8 and 6.1.1.4'
F F 0.0727 0.0534 'International Tables Vol C Tables 4.2.6.8 and 6.1.1.4'
O O 0.0492 0.0322 'International Tables Vol C Tables 4.2.6.8 and 6.1.1.4'
P P 0.2955 0.4335 'International Tables Vol C Tables 4.2.6.8 and 6.1.1.4'
Ru Ru 0.0552 3.2960 'International Tables Vol C Tables 4.2.6.8 and 6.1.1.4'
Sb Sb -0.0562 5.8946 'International Tables Vol C Tables 4.2.6.8 and 6.1.1.4'

loop_
_geom_angle_atom_site_label_1
_geom_angle_atom_site_label_2
_geom_angle_atom_site_label_3
_geom_angle
C2 C1 C6 120.2(9)
C2 C1 Ru1 71.8(4)
C6 C1 Ru1 71.1(4)
C2 C1 H1 119.9
C6 C1 H1 119.9
Ru1 C1 H1 129.6
C1 C2 C3 119.3(9)
C1 C2 Ru1 71.9(4)
C3 C2 Ru1 71.5(4)
C1 C2 H2 120.3
C3 C2 H2 120.3
Ru1 C2 H2 128.5
C4 C3 C2 120.6(8)
C4 C3 Ru1 73.2(4)
C2 C3 Ru1 69.6(4)
C4 C3 H3 119.7
C2 C3 H3 119.7
Ru1 C3 H3 130.1
C3 C4 C5 120.3(8)
C3 C4 C7 120.7(9)
C5 C4 C7 118.9(9)
C3 C4 Ru1 72.0(4)
C5 C4 Ru1 70.7(4)
C7 C4 Ru1 126.5(5)
C6 C5 C4 119.8(9)
C6 C5 Ru1 70.2(4)
C4 C5 Ru1 72.1(4)
C6 C5 H5 120.1
C4 C5 H5 120.1
Ru1 C5 H5 130.1
C1 C6 C5 119.7(8)
C1 C6 Ru1 71.5(4)
C5 C6 Ru1 72.3(4)
C1 C6 H6 120.1
C5 C6 H6 120.1
Ru1 C6 H6 128.2
C4 C7 C8 117.3(7)
C4 C7 H7A 108.0
C8 C7 H7A 108.0
C4 C7 H7B 108.0
C8 C7 H7B 108.0
H7A C7 H7B 107.2
C9 C8 C7 114.6(8)
C9 C8 H8A 108.6
C7 C8 H8A 108.6
C9 C8 H8B 108.6
C7 C8 H8B 108.6
H8A C8 H8B 107.6
O1 C9 C8 123.4(8)
O1 C9 H9A 106.5
C8 C9 H9A 106.5
O1 C9 H9B 106.5
C8 C9 H9B 106.5
H9A C9 H9B 106.5
C11 C10 C15 122.6(5)
C11 C10 O3 115.0(5)
C15 C10 O3 122.4(5)
C10 C11 C12 117.8(6)
C10 C11 H11 121.1
C12 C11 H11 121.1
C13 C12 C11 120.9(6)
C13 C12 H12 119.5
C11 C12 H12 119.5
C12 C13 C14 120.2(6)
C12 C13 H13 119.9
C14 C13 H13 119.9
C13 C14 C15 120.6(7)
C13 C14 H14 119.7
C15 C14 H14 119.7
C10 C15 C14 117.9(6)
C10 C15 H15 121.1
C14 C15 H15 121.1
C21 C16 C17 121.2(6)
C21 C16 O4 118.2(5)
C17 C16 O4 120.6(5)
C16 C17 C18 118.6(6)
C16 C17 H17 120.7
C18 C17 H17 120.7
C19 C18 C17 120.3(7)
C19 C18 H18 119.9
C17 C18 H18 119.9
C20 C19 C18 119.6(7)
C20 C19 H19 120.2
C18 C19 H19 120.2
C19 C20 C21 122.2(8)
C19 C20 H20 118.9
C21 C20 H20 118.9
C16 C21 C20 118.1(7)
C16 C21 H21 120.9
C20 C21 H21 120.9
C23 C22 C27 121.6(6)
C23 C22 O2 121.8(5)
C27 C22 O2 116.4(6)
C22 C23 C24 119.2(7)
C22 C23 H23 120.4
C24 C23 H23 120.4
C25 C24 C23 120.5(8)
C25 C24 H24 119.8
C23 C24 H24 119.8
C24 C25 C26 119.1(7)
C24 C25 H25 120.5
C26 C25 H25 120.5
C27 C26 C25 120.9(8)
C27 C26 H26 119.6
C25 C26 H26 119.6
C26 C27 C22 118.8(8)
C26 C27 H27 120.6
C22 C27 H27 120.6
O5 C28 C30 147.6(11)
O5 C28 C29 115.1(11)
C30 C28 C29 96.7(7)
C28 C29 H29A 109.5
C28 C29 H29B 109.5
H29A C29 H29B 109.5
C28 C29 H29C 109.5
H29A C29 H29C 109.5
H29B C29 H29C 109.5
C28 C30 H30A 109.5
C28 C30 H30B 109.5
H30A C30 H30B 109.5
C28 C30 H30C 109.5
H30A C30 H30C 109.5
H30B C30 H30C 109.5
C9 O1 Ru1 123.5(4)
C9 O1 H1O 91.8(7)
Ru1 O1 H1O 75.4(5)
C22 O2 P1 129.1(4)
C10 O3 P1 127.1(4)
C16 O4 P1 123.9(3)
O2 P1 O4 101.5(2)
O2 P1 O3 105.9(2)
O4 P1 O3 97.0(2)
O2 P1 Ru1 111.69(16)
O4 P1 Ru1 117.95(16)
O3 P1 Ru1 120.27(17)
O1 Ru1 C6 135.7(4)
O1 Ru1 C2 136.6(3)
C6 Ru1 C2 66.5(4)
O1 Ru1 C1 166.5(3)
C6 Ru1 C1 37.4(4)
C2 Ru1 C1 36.3(3)
O1 Ru1 C5 101.8(3)
C6 Ru1 C5 37.5(4)
C2 Ru1 C5 78.7(3)
C1 Ru1 C5 67.2(4)
O1 Ru1 C3 101.3(3)
C6 Ru1 C3 78.7(3)
C2 Ru1 C3 38.9(3)
C1 Ru1 C3 67.5(3)
C5 Ru1 C3 65.1(3)
O1 Ru1 C4 87.4(2)
C6 Ru1 C4 67.4(3)
C2 Ru1 C4 66.7(3)
C1 Ru1 C4 79.1(3)
C5 Ru1 C4 37.2(3)
C3 Ru1 C4 34.7(3)
O1 Ru1 P1 88.25(17)
C6 Ru1 P1 90.8(2)
C2 Ru1 P1 133.5(2)
C1 Ru1 P1 102.4(2)
C5 Ru1 P1 108.0(2)
C3 Ru1 P1 169.1(2)
C4 Ru1 P1 142.4(2)
O1 Ru1 Cl1 84.02(16)
C6 Ru1 Cl1 139.9(3)
C2 Ru1 Cl1 88.5(3)
C1 Ru1 Cl1 105.1(3)
C5 Ru1 Cl1 166.2(2)
C3 Ru1 Cl1 101.7(2)
C4 Ru1 Cl1 132.1(2)
P1 Ru1 Cl1 84.41(5)
F1 Sb1 F5 93.8(6)
F1 Sb1 F2 91.6(5)
F5 Sb1 F2 174.5(5)
F1 Sb1 F6 90.6(3)
F5 Sb1 F6 90.3(3)
F2 Sb1 F6 90.4(3)
F1 Sb1 F3 89.3(4)
F5 Sb1 F3 89.1(3)
F2 Sb1 F3 90.3(3)
F6 Sb1 F3 179.3(3)
F1 Sb1 F4 177.5(5)
F5 Sb1 F4 88.7(5)
F2 Sb1 F4 85.8(4)
F6 Sb1 F4 89.4(3)
F3 Sb1 F4 90.7(3)

loop_
_geom_bond_atom_site_label_1
_geom_bond_atom_site_label_2
_geom_bond_distance
C1 C2 1.364(12)
C1 C6 1.401(15)
C1 Ru1 2.188(7)
C1 H1 0.9300
C2 C3 1.466(11)
C2 Ru1 2.187(7)
C2 H2 0.9300
C3 C4 1.325(11)
C3 Ru1 2.213(7)
C3 H3 0.9300
C4 C5 1.416(12)
C4 C7 1.507(12)
C4 Ru1 2.227(7)
C5 C6 1.410(14)
C5 Ru1 2.209(7)
C5 H5 0.9300
C6 Ru1 2.182(7)
C6 H6 0.9300
C7 C8 1.515(11)
C7 H7A 0.9700
C7 H7B 0.9700
C8 C9 1.460(12)
C8 H8A 0.9700
C8 H8B 0.9700
C9 O1 1.357(7)
C9 H9A 0.9700
C9 H9B 0.9700
C10 C11 1.363(8)
C10 C15 1.373(8)
C10 O3 1.411(6)
C11 C12 1.400(9)
C11 H11 0.9300
C12 C13 1.357(11)
C12 H12 0.9300
C13 C14 1.362(10)
C13 H13 0.9300
C14 C15 1.396(9)
C14 H14 0.9300
C15 H15 0.9300
C16 C21 1.366(9)
C16 C17 1.382(8)
C16 O4 1.414(7)
C17 C18 1.393(9)
C17 H17 0.9300
C18 C19 1.376(12)
C18 H18 0.9300
C19 C20 1.336(13)
C19 H19 0.9300
C20 C21 1.390(11)
C20 H20 0.9300
C21 H21 0.9300
C22 C23 1.373(9)
C22 C27 1.376(9)
C22 O2 1.413(7)
C23 C24 1.382(10)
C23 H23 0.9300
C24 C25 1.368(13)
C24 H24 0.9300
C25 C26 1.402(15)
C25 H25 0.9300
C26 C27 1.363(12)
C26 H26 0.9300
C27 H27 0.9300
C28 O5 1.200(18)
C28 C30 1.502(13)
C28 C29 1.534(2)
C29 H29A 0.9600
C29 H29B 0.9600
C29 H29C 0.9600
C30 H30A 0.9600
C30 H30B 0.9600
C30 H30C 0.9600
Cl1 Ru1 2.3840(15)
F1 Sb1 1.805(6)
F2 Sb1 1.852(5)
F3 Sb1 1.874(5)
F4 Sb1 1.904(6)
F5 Sb1 1.824(6)
F6 Sb1 1.861(5)
O1 Ru1 2.145(5)
O1 H1O 1.236(15)
O2 P1 1.579(4)
O3 P1 1.595(4)
O4 P1 1.588(4)
P1 Ru1 2.2970(14)

loop_
_geom_torsion_atom_site_label_1
_geom_torsion_atom_site_label_2
_geom_torsion_atom_site_label_3
_geom_torsion_atom_site_label_4
_geom_torsion
C6 C1 C2 C3 1.3(11)
Ru1 C1 C2 C3 55.4(6)
C6 C1 C2 Ru1 -54.2(6)
C1 C2 C3 C4 -0.9(11)
Ru1 C2 C3 C4 54.7(6)
C1 C2 C3 Ru1 -55.6(6)
C2 C3 C4 C5 0.7(10)
Ru1 C3 C4 C5 53.7(6)
C2 C3 C4 C7 -175.3(6)
Ru1 C3 C4 C7 -122.3(6)
C2 C3 C4 Ru1 -53.0(6)
C3 C4 C5 C6 -0.9(10)
C7 C4 C5 C6 175.2(6)
Ru1 C4 C5 C6 53.5(6)
C3 C4 C5 Ru1 -54.3(6)
C7 C4 C5 Ru1 121.8(6)
C2 C1 C6 C5 -1.4(11)
Ru1 C1 C6 C5 -55.9(6)
C2 C1 C6 Ru1 54.5(7)
C4 C5 C6 C1 1.2(10)
Ru1 C5 C6 C1 55.5(6)
C4 C5 C6 Ru1 -54.3(6)
C3 C4 C7 C8 70.2(11)
C5 C4 C7 C8 -105.9(10)
Ru1 C4 C7 C8 -19.4(14)
C4 C7 C8 C9 48.5(13)
C7 C8 C9 O1 -67.2(11)
C15 C10 C11 C12 -1.5(10)
O3 C10 C11 C12 -178.3(6)
C10 C11 C12 C13 -0.2(12)
C11 C12 C13 C14 0.8(13)
C12 C13 C14 C15 0.1(12)
C11 C10 C15 C14 2.4(10)
O3 C10 C15 C14 179.0(6)
C13 C14 C15 C10 -1.7(11)
C21 C16 C17 C18 2.7(11)
O4 C16 C17 C18 -180.0(6)
C16 C17 C18 C19 -1.8(12)
C17 C18 C19 C20 -0.4(14)
C18 C19 C20 C21 1.7(17)
C17 C16 C21 C20 -1.5(13)
O4 C16 C21 C20 -178.9(8)
C19 C20 C21 C16 -0.7(17)
C27 C22 C23 C24 -1.7(11)
O2 C22 C23 C24 -176.1(6)
C22 C23 C24 C25 1.6(12)
C23 C24 C25 C26 -0.5(14)
C24 C25 C26 C27 -0.5(15)
C25 C26 C27 C22 0.4(15)
C23 C22 C27 C26 0.7(12)
O2 C22 C27 C26 175.4(8)
C8 C9 O1 Ru1 47.0(11)
C23 C22 O2 P1 -54.4(8)
C27 C22 O2 P1 130.9(6)
C11 C10 O3 P1 -159.9(5)
C15 C10 O3 P1 23.2(8)
C21 C16 O4 P1 -115.4(6)
C17 C16 O4 P1 67.2(7)
C22 O2 P1 O4 71.2(5)
C22 O2 P1 O3 -29.6(5)
C22 O2 P1 Ru1 -162.3(4)
C16 O4 P1 O2 168.5(4)
C16 O4 P1 O3 -83.7(5)
C16 O4 P1 Ru1 46.1(5)
C10 O3 P1 O2 -74.6(5)
C10 O3 P1 O4 -178.7(4)
C10 O3 P1 Ru1 53.1(5)
C9 O1 Ru1 C6 41.0(8)
C9 O1 Ru1 C2 -63.7(8)
C9 O1 Ru1 C1 -11.9(19)
C9 O1 Ru1 C5 22.3(7)
C9 O1 Ru1 C3 -44.3(7)
C9 O1 Ru1 C4 -12.2(7)
C9 O1 Ru1 P1 130.4(7)
C9 O1 Ru1 Cl1 -145.1(7)
C1 C6 Ru1 O1 -162.1(5)
C5 C6 Ru1 O1 -31.1(7)
C1 C6 Ru1 C2 -28.6(5)
C5 C6 Ru1 C2 102.4(6)
C5 C6 Ru1 C1 131.0(8)
C1 C6 Ru1 C5 -131.0(8)
C1 C6 Ru1 C3 -67.5(5)
C5 C6 Ru1 C3 63.5(5)
C1 C6 Ru1 C4 -101.9(6)
C5 C6 Ru1 C4 29.1(5)
C1 C6 Ru1 P1 109.6(5)
C5 C6 Ru1 P1 -119.4(5)
C1 C6 Ru1 Cl1 27.4(7)
C5 C6 Ru1 Cl1 158.3(4)
C1 C2 Ru1 O1 162.0(5)
C3 C2 Ru1 O1 31.2(7)
C1 C2 Ru1 C6 29.4(6)
C3 C2 Ru1 C6 -101.4(6)
C3 C2 Ru1 C1 -130.8(8)
C1 C2 Ru1 C5 66.7(6)
C3 C2 Ru1 C5 -64.1(5)
C1 C2 Ru1 C3 130.8(8)
C1 C2 Ru1 C4 103.7(7)
C3 C2 Ru1 C4 -27.1(5)
C1 C2 Ru1 P1 -37.5(7)
C3 C2 Ru1 P1 -168.3(4)
C1 C2 Ru1 Cl1 -118.4(6)
C3 C2 Ru1 Cl1 110.8(5)
C2 C1 Ru1 O1 -65.6(18)
C6 C1 Ru1 O1 66.6(17)
C2 C1 Ru1 C6 -132.2(8)
C6 C1 Ru1 C2 132.2(8)
C2 C1 Ru1 C5 -102.3(6)
C6 C1 Ru1 C5 29.9(5)
C2 C1 Ru1 C3 -31.0(5)
C6 C1 Ru1 C3 101.2(6)
C2 C1 Ru1 C4 -65.3(6)
C6 C1 Ru1 C4 66.9(5)
C2 C1 Ru1 P1 153.1(5)
C6 C1 Ru1 P1 -74.7(5)
C2 C1 Ru1 Cl1 65.6(6)
C6 C1 Ru1 Cl1 -162.2(5)
C6 C5 Ru1 O1 158.4(5)
C4 C5 Ru1 O1 -69.4(5)
C4 C5 Ru1 C6 132.2(8)
C6 C5 Ru1 C2 -66.0(6)
C4 C5 Ru1 C2 66.2(5)
C6 C5 Ru1 C1 -29.8(5)
C4 C5 Ru1 C1 102.4(6)
C6 C5 Ru1 C3 -104.6(6)
C4 C5 Ru1 C3 27.6(5)
C6 C5 Ru1 C4 -132.2(8)
C6 C5 Ru1 P1 66.3(6)
C4 C5 Ru1 P1 -161.5(4)
C6 C5 Ru1 Cl1 -87.6(13)
C4 C5 Ru1 Cl1 44.6(15)
C4 C3 Ru1 O1 68.5(5)
C2 C3 Ru1 O1 -158.7(5)
C4 C3 Ru1 C6 -66.4(6)
C2 C3 Ru1 C6 66.5(6)
C4 C3 Ru1 C2 -132.8(8)
C4 C3 Ru1 C1 -103.8(6)
C2 C3 Ru1 C1 29.1(5)
C4 C3 Ru1 C5 -29.5(5)
C2 C3 Ru1 C5 103.4(6)
C2 C3 Ru1 C4 132.8(8)
C4 C3 Ru1 P1 -81.9(12)
C2 C3 Ru1 P1 50.9(13)
C4 C3 Ru1 Cl1 154.6(5)
C2 C3 Ru1 Cl1 -72.6(5)
C3 C4 Ru1 O1 -114.1(5)
C5 C4 Ru1 O1 113.5(6)
C7 C4 Ru1 O1 1.3(8)
C3 C4 Ru1 C6 103.3(6)
C5 C4 Ru1 C6 -29.2(6)
C7 C4 Ru1 C6 -141.4(9)
C3 C4 Ru1 C2 30.1(5)
C5 C4 Ru1 C2 -102.4(6)
C7 C4 Ru1 C2 145.5(9)
C3 C4 Ru1 C1 66.0(6)
C5 C4 Ru1 C1 -66.5(6)
C7 C4 Ru1 C1 -178.6(9)
C3 C4 Ru1 C5 132.5(8)
C7 C4 Ru1 C5 -112.2(11)
C5 C4 Ru1 C3 -132.5(8)
C7 C4 Ru1 C3 115.4(10)
C3 C4 Ru1 P1 162.2(4)
C5 C4 Ru1 P1 29.7(7)
C7 C4 Ru1 P1 -82.5(9)
C3 C4 Ru1 Cl1 -34.5(6)
C5 C4 Ru1 Cl1 -167.0(5)
C7 C4 Ru1 Cl1 80.9(9)
O2 P1 Ru1 O1 24.3(2)
O4 P1 Ru1 O1 141.3(2)
O3 P1 Ru1 O1 -100.8(2)
O2 P1 Ru1 C6 160.0(4)
O4 P1 Ru1 C6 -83.0(4)
O3 P1 Ru1 C6 35.0(4)
O2 P1 Ru1 C2 -142.4(4)
O4 P1 Ru1 C2 -25.4(4)
O3 P1 Ru1 C2 92.5(4)
O2 P1 Ru1 C1 -164.1(4)
O4 P1 Ru1 C1 -47.1(4)
O3 P1 Ru1 C1 70.8(4)
O2 P1 Ru1 C5 126.2(3)
O4 P1 Ru1 C5 -116.8(3)
O3 P1 Ru1 C5 1.1(3)
O2 P1 Ru1 C3 175.3(11)
O4 P1 Ru1 C3 -67.7(11)
O3 P1 Ru1 C3 50.2(11)
O2 P1 Ru1 C4 107.8(4)
O4 P1 Ru1 C4 -135.2(4)
O3 P1 Ru1 C4 -17.2(4)
O2 P1 Ru1 Cl1 -59.87(18)
O4 P1 Ru1 Cl1 57.15(17)
O3 P1 Ru1 Cl1 175.08(19)
